data_1558312
loop_
_publ_author_name
'Labella, Jorge'
'Dur\'an-Sampedro, Gonzalo'
'Mart\'inez-D\'iaz, M. Victoria'
'Torres, Tom\'as'

_publ_section_title
;
 Annulative \p-extension of BODIPYs made easy via gold(i)-catalyzed
 cycloisomerization
;
_journal_issue 39
_journal_name_full 'Chemical Science'
_journal_page_first 10778
_journal_page_last 10785
_journal_paper_doi 10.1039/D0SC01054E
_journal_volume 11
_journal_year 2020
_chemical_formula_sum 'C46 H33 B F2 N2'
_chemical_formula_weight 662.55
_chemical_name_common JL376-26_250K
_space_group_crystal_system orthorhombic
_space_group_IT_number 62
_space_group_name_Hall '-P 2ac 2n'
_space_group_name_H-M_alt 'P n m a'
_atom_sites_solution_hydrogens mixed
_audit_update_record
;
2020-02-20 deposited with the CCDC.	2020-06-09 downloaded from the CCDC.
;
_cell_angle_alpha 90
_cell_angle_beta 90
_cell_angle_gamma 90
_cell_formula_units_Z 4
_cell_length_a 21.0905(5)
_cell_length_b 18.9830(6)
_cell_length_c 8.7486(3)
_cell_measurement_reflns_used 9280
_cell_measurement_temperature 250.(2)
_cell_measurement_theta_max 21.9697
_cell_measurement_theta_min 2.5635
_cell_volume 3502.60(18)
_computing_cell_refinement 'Bruker SAINT'
_computing_data_collection 'Bruker APEX2'
_computing_data_reduction 'Bruker SAINT'
_computing_molecular_graphics 'Bruker SHELXTL'
_computing_publication_material 'Bruker SHELXTL'
_computing_structure_refinement 'SHELXL-2014/7 (Sheldrick, 2014)'
_computing_structure_solution 'SHELXS-97 (Sheldrick 2008)'
_diffrn_ambient_temperature 250.(2)
_diffrn_detector_area_resol_mean 8.3333
_diffrn_measured_fraction_theta_full 0.997
_diffrn_measured_fraction_theta_max 0.997
_diffrn_measurement_device_type 'Bruker Kappa Apex II'
_diffrn_measurement_method '\f and \w scans'
_diffrn_radiation_type 'Mo K\a'
_diffrn_radiation_wavelength 0.71073
_diffrn_reflns_av_R_equivalents 0.0746
_diffrn_reflns_av_unetI/netI 0.0249
_diffrn_reflns_limit_h_max 24
_diffrn_reflns_limit_h_min -25
_diffrn_reflns_limit_k_max 22
_diffrn_reflns_limit_k_min -22
_diffrn_reflns_limit_l_max 10
_diffrn_reflns_limit_l_min -10
_diffrn_reflns_number 81484
_diffrn_reflns_theta_full 25.35
_diffrn_reflns_theta_max 25.35
_diffrn_reflns_theta_min 1.93
_exptl_absorpt_coefficient_mu 0.080
_exptl_absorpt_correction_T_max 1.00
_exptl_absorpt_correction_T_min 0.93
_exptl_absorpt_correction_type multi-scan
_exptl_absorpt_process_details sadabs
_exptl_crystal_colour 'intense purple'
_exptl_crystal_density_diffrn 1.256
_exptl_crystal_density_method 'not measured'
_exptl_crystal_description ribbon
_exptl_crystal_F_000 1384
_exptl_crystal_size_max 0.275
_exptl_crystal_size_mid 0.105
_exptl_crystal_size_min 0.015
_refine_diff_density_max 0.327
_refine_diff_density_min -0.237
_refine_ls_extinction_method none
_refine_ls_goodness_of_fit_ref 1.056
_refine_ls_hydrogen_treatment mixed
_refine_ls_matrix_type full
_refine_ls_number_parameters 265
_refine_ls_number_reflns 3305
_refine_ls_number_restraints 0
_refine_ls_restrained_S_all 1.056
_refine_ls_R_factor_all 0.0808
_refine_ls_R_factor_gt 0.0421
_refine_ls_shift/su_max 0.000
_refine_ls_shift/su_mean 0.000
_refine_ls_structure_factor_coef Fsqd
_refine_ls_weighting_details 'w=1/[\s^2^(Fo^2^)+(0.1088P)^2^+0.7000P] where P=(Fo^2^+2Fc^2^)/3'
_refine_ls_weighting_scheme calc
_refine_ls_wR_factor_gt 0.1233
_refine_ls_wR_factor_ref 0.1780
_reflns_number_gt 2298
_reflns_number_total 3305
_reflns_threshold_expression 'I > 2\s(I)'
_cod_data_source_file d0sc01054e2.cif
_cod_data_source_block 02814JorgeLabella
_cod_depositor_comments 'Adding full bibliography for 1558304--1558314.cif.'
_cod_database_code 1558312

loop_
_space_group_symop_operation_xyz
'x, y, z'
'-x+1/2, -y, z+1/2'
'-x, y+1/2, -z'
'x+1/2, -y+1/2, -z+1/2'
'-x, -y, -z'
'x-1/2, y, -z-1/2'
'x, -y-1/2, z'
'-x-1/2, y-1/2, z-1/2'

loop_
_atom_site_type_symbol
_atom_site_label
_atom_site_fract_x
_atom_site_fract_y
_atom_site_fract_z
_atom_site_U_iso_or_equiv
_atom_site_adp_type
_atom_site_calc_flag
_atom_site_refinement_flags_adp
_atom_site_refinement_flags_occupancy
_atom_site_refinement_flags_posn
_atom_site_occupancy
_atom_site_disorder_assembly
_atom_site_disorder_group
B B1 0.75799(17) 0.75 -0.0478(4) 0.0378(8) Uani d T P S 1 . .
C C1 0.72583(10) 0.61840(11) -0.0520(2) 0.0374(5) Uani d . . . 1 . .
H H1 0.757 0.6035 -0.1218 0.045 Uiso calc U . R 1 . .
C C2 0.68362(9) 0.57287(11) 0.0243(2) 0.0360(5) Uani d . . . 1 . .
C C3 0.64669(10) 0.61621(10) 0.1163(2) 0.0359(5) Uani d . . . 1 . .
H H3 0.6143 0.6014 0.1828 0.043 Uiso calc U . R 1 . .
C C4 0.66630(10) 0.68636(10) 0.0925(2) 0.0347(5) Uani d . . . 1 . .
C C5 0.68045(10) 0.49655(11) -0.0026(3) 0.0389(6) Uani d . . . 1 . .
C C6 0.70015(12) 0.47019(12) -0.1431(3) 0.0505(6) Uani d . . . 1 . .
H H6 0.7169 0.5014 -0.2161 0.061 Uiso calc U . R 1 . .
C C7 0.69583(13) 0.39976(14) -0.1783(4) 0.0653(8) Uani d . . . 1 . .
H H7 0.7092 0.3834 -0.2744 0.078 Uiso calc U . R 1 . .
C C8 0.67189(14) 0.35352(14) -0.0724(4) 0.0767(10) Uani d . . . 1 . .
H H8 0.6682 0.3055 -0.097 0.092 Uiso calc U . R 1 . .
C C9 0.65332(13) 0.37678(13) 0.0690(4) 0.0632(8) Uani d . . . 1 . .
H H9 0.6381 0.3444 0.1416 0.076 Uiso calc U . R 1 . .
C C10 0.65688(10) 0.44861(12) 0.1061(3) 0.0444(6) Uani d . . . 1 . .
C C11 0.63653(11) 0.46918(12) 0.2551(3) 0.0492(6) Uani d . . . 1 . .
C C12 0.61773(12) 0.48163(14) 0.3817(3) 0.0542(7) Uani d . . . 1 . .
C C13 0.59234(13) 0.49837(15) 0.5290(3) 0.0574(7) Uani d . . . 1 . .
C C14 0.55974(14) 0.44780(19) 0.6128(3) 0.0706(8) Uani d . . . 1 . .
H H14 0.5558 0.4017 0.5745 0.085 Uiso calc U . R 1 . .
C C15 0.53334(15) 0.4649(3) 0.7514(4) 0.0887(12) Uani d . . . 1 . .
H H15 0.5117 0.4303 0.8077 0.106 Uiso calc U . R 1 . .
C C16 0.53826(18) 0.5320(3) 0.8086(4) 0.0928(12) Uani d . . . 1 . .
H H16 0.5196 0.5434 0.903 0.111 Uiso calc U . R 1 . .
C C17 0.5701(2) 0.5816(2) 0.7285(4) 0.0962(12) Uani d . . . 1 . .
H H17 0.5736 0.6275 0.7677 0.115 Uiso calc U . R 1 . .
C C18 0.59778(18) 0.56521(17) 0.5882(4) 0.0790(9) Uani d . . . 1 . .
H H18 0.6202 0.5999 0.534 0.095 Uiso calc U . R 1 . .
C C19 0.64249(13) 0.75 0.1478(3) 0.0324(7) Uani d T P S 1 . .
C C20 0.59219(13) 0.75 0.2679(3) 0.0331(7) Uani d T P S 1 . .
C C21 0.52772(14) 0.75 0.2278(4) 0.0422(8) Uani d T P S 1 . .
C C22 0.48326(16) 0.75 0.3437(4) 0.0502(9) Uani d T P S 1 . .
H H22 0.44 0.75 0.3177 0.06 Uiso calc U P R 1 . .
C C23 0.50001(16) 0.75 0.4975(4) 0.0482(9) Uani d T P S 1 . .
C C24 0.56375(16) 0.75 0.5325(4) 0.0451(8) Uani d T P S 1 . .
H H24 0.576 0.75 0.6358 0.054 Uiso calc U P R 1 . .
C C25 0.61036(14) 0.75 0.4210(4) 0.0399(7) Uani d T P S 1 . .
C C26 0.5072(2) 0.75 0.0641(5) 0.0666(12) Uani d T P S 1 . .
H H26A 0.466(3) 0.75 0.041(6) 0.105(18) Uiso d . P S 1 . .
H H26B 0.523(2) 0.784(2) 0.006(5) 0.127(16) Uiso d . . . 1 . .
C C27 0.4508(2) 0.75 0.6231(5) 0.0811(14) Uani d T P S 1 . .
H H27A 0.4647 0.7805 0.7055 0.122 Uiso calc U P R 0.5 . .
H H27B 0.4454 0.7025 0.6615 0.122 Uiso calc U P R 0.5 . .
H H27C 0.4108 0.7671 0.5829 0.122 Uiso calc U P R 0.5 . .
C C28 0.67901(19) 0.75 0.4670(6) 0.0689(13) Uani d T P S 1 . .
H H28A 0.690(3) 0.75 0.577(7) 0.113(18) Uiso d . P S 1 . .
H H28B 0.7015(19) 0.787(2) 0.420(5) 0.115(14) Uiso d . . . 1 . .
F F1 0.80922(9) 0.75 0.0521(3) 0.0583(6) Uani d T P S 1 . .
F F2 0.77823(10) 0.75 -0.1959(2) 0.0573(6) Uani d T P S 1 . .
N N1 0.71590(8) 0.68515(9) -0.0125(2) 0.0353(4) Uani d . . . 1 . .

loop_
_atom_site_aniso_label
_atom_site_aniso_U_11
_atom_site_aniso_U_22
_atom_site_aniso_U_33
_atom_site_aniso_U_12
_atom_site_aniso_U_13
_atom_site_aniso_U_23
B1 0.040(2) 0.0293(18) 0.044(2) 0 0.0113(16) 0
C1 0.0397(12) 0.0307(11) 0.0417(12) 0.0034(9) 0.0090(10) -0.0031(9)
C2 0.0375(12) 0.0278(11) 0.0426(12) 0.0008(9) 0.0028(9) 0.0013(9)
C3 0.0346(11) 0.0319(11) 0.0411(12) -0.0016(8) 0.0059(9) 0.0031(9)
C4 0.0343(11) 0.0321(11) 0.0377(11) 0.0002(8) 0.0065(9) 0.0009(9)
C5 0.0337(12) 0.0299(12) 0.0531(14) 0.0013(8) 0.0013(10) 0.0007(9)
C6 0.0490(14) 0.0363(13) 0.0662(17) -0.0009(10) 0.0136(12) -0.0077(11)
C7 0.0618(16) 0.0428(15) 0.091(2) 0.0013(12) 0.0224(15) -0.0212(14)
C8 0.0708(19) 0.0289(13) 0.130(3) -0.0006(13) 0.0272(19) -0.0133(16)
C9 0.0584(16) 0.0326(13) 0.099(2) 0.0009(11) 0.0125(16) 0.0124(14)
C10 0.0358(12) 0.0348(12) 0.0626(15) 0.0036(9) 0.0018(11) 0.0093(11)
C11 0.0416(13) 0.0426(13) 0.0635(17) -0.0018(10) -0.0016(12) 0.0189(12)
C12 0.0519(15) 0.0531(15) 0.0577(17) -0.0007(12) -0.0028(13) 0.0188(12)
C13 0.0560(16) 0.0666(18) 0.0498(15) 0.0034(13) -0.0045(12) 0.0163(13)
C14 0.0635(18) 0.086(2) 0.0623(18) -0.0134(15) -0.0004(15) 0.0159(16)
C15 0.0609(19) 0.145(4) 0.060(2) -0.016(2) 0.0051(16) 0.027(2)
C16 0.091(3) 0.131(4) 0.057(2) 0.020(2) 0.0037(18) 0.010(2)
C17 0.139(3) 0.088(2) 0.061(2) 0.028(2) -0.003(2) 0.0054(19)
C18 0.113(3) 0.067(2) 0.0572(18) 0.0058(18) -0.0017(17) 0.0140(15)
C19 0.0306(15) 0.0306(15) 0.0360(16) 0 0.0033(12) 0
C20 0.0356(16) 0.0260(14) 0.0377(16) 0 0.0050(13) 0
C21 0.0383(18) 0.0485(18) 0.0399(18) 0 0.0039(14) 0
C22 0.0325(17) 0.068(2) 0.050(2) 0 0.0044(15) 0
C23 0.0403(19) 0.062(2) 0.0424(19) 0 0.0123(14) 0
C24 0.046(2) 0.055(2) 0.0343(17) 0 0.0044(15) 0
C25 0.0370(17) 0.0416(17) 0.0411(18) 0 0.0051(14) 0
C26 0.045(2) 0.112(4) 0.043(2) 0 -0.0040(18) 0
C27 0.054(2) 0.136(4) 0.054(2) 0 0.022(2) 0
C28 0.037(2) 0.116(4) 0.054(3) 0 -0.0029(18) 0
F1 0.0408(11) 0.0502(12) 0.0840(16) 0 -0.0047(10) 0
F2 0.0758(14) 0.0418(11) 0.0543(12) 0 0.0343(10) 0
N1 0.0372(10) 0.0294(10) 0.0394(10) 0.0026(7) 0.0100(8) 0.0003(7)

loop_
_atom_type_symbol
_atom_type_description
_atom_type_scat_dispersion_real
_atom_type_scat_dispersion_imag
_atom_type_scat_source
C C 0.0033 0.0016 'International Tables Vol C Tables 4.2.6.8 and 6.1.1.4'
H H 0.0000 0.0000 'International Tables Vol C Tables 4.2.6.8 and 6.1.1.4'
B B 0.0013 0.0007 'International Tables Vol C Tables 4.2.6.8 and 6.1.1.4'
N N 0.0061 0.0033 'International Tables Vol C Tables 4.2.6.8 and 6.1.1.4'
F F 0.0171 0.0103 'International Tables Vol C Tables 4.2.6.8 and 6.1.1.4'

loop_
_geom_angle_atom_site_label_1
_geom_angle_atom_site_label_2
_geom_angle_atom_site_label_3
_geom_angle_site_symmetry_1
_geom_angle_site_symmetry_3
_geom_angle
_geom_angle_publ_flag
F2 B1 F1 . . 110.7(3) ?
F2 B1 N1 . 7_575 111.61(19) ?
F1 B1 N1 . 7_575 108.69(18) ?
F2 B1 N1 . . 111.62(19) ?
F1 B1 N1 . . 108.69(18) ?
N1 B1 N1 7_575 . 105.3(2) ?
N1 C1 C2 . . 111.22(18) ?
N1 C1 H1 . . 124.4 ?
C2 C1 H1 . . 124.4 ?
C3 C2 C1 . . 105.39(18) ?
C3 C2 C5 . . 130.62(19) ?
C1 C2 C5 . . 123.90(19) ?
C2 C3 C4 . . 108.01(18) ?
C2 C3 H3 . . 126.0 ?
C4 C3 H3 . . 126.0 ?
N1 C4 C19 . . 120.91(19) ?
N1 C4 C3 . . 107.59(17) ?
C19 C4 C3 . . 131.4(2) ?
C6 C5 C10 . . 118.0(2) ?
C6 C5 C2 . . 118.9(2) ?
C10 C5 C2 . . 123.1(2) ?
C7 C6 C5 . . 121.9(2) ?
C7 C6 H6 . . 119.1 ?
C5 C6 H6 . . 119.1 ?
C8 C7 C6 . . 119.7(3) ?
C8 C7 H7 . . 120.2 ?
C6 C7 H7 . . 120.2 ?
C9 C8 C7 . . 120.6(2) ?
C9 C8 H8 . . 119.7 ?
C7 C8 H8 . . 119.7 ?
C8 C9 C10 . . 120.4(3) ?
C8 C9 H9 . . 119.8 ?
C10 C9 H9 . . 119.8 ?
C9 C10 C5 . . 119.4(2) ?
C9 C10 C11 . . 117.4(2) ?
C5 C10 C11 . . 123.1(2) ?
C12 C11 C10 . . 175.2(3) ?
C11 C12 C13 . . 176.8(3) ?
C18 C13 C14 . . 118.6(3) ?
C18 C13 C12 . . 120.9(3) ?
C14 C13 C12 . . 120.4(3) ?
C15 C14 C13 . . 120.2(3) ?
C15 C14 H14 . . 119.9 ?
C13 C14 H14 . . 119.9 ?
C16 C15 C14 . . 120.8(3) ?
C16 C15 H15 . . 119.6 ?
C14 C15 H15 . . 119.6 ?
C17 C16 C15 . . 119.6(3) ?
C17 C16 H16 . . 120.2 ?
C15 C16 H16 . . 120.2 ?
C16 C17 C18 . . 120.6(4) ?
C16 C17 H17 . . 119.7 ?
C18 C17 H17 . . 119.7 ?
C13 C18 C17 . . 120.2(3) ?
C13 C18 H18 . . 119.9 ?
C17 C18 H18 . . 119.9 ?
C4 C19 C4 . 7_575 120.0(3) ?
C4 C19 C20 . . 119.99(13) ?
C4 C19 C20 7_575 . 119.99(13) ?
C25 C20 C21 . . 120.5(3) ?
C25 C20 C19 . . 118.8(3) ?
C21 C20 C19 . . 120.8(3) ?
C22 C21 C20 . . 118.3(3) ?
C22 C21 C26 . . 120.5(3) ?
C20 C21 C26 . . 121.3(3) ?
C21 C22 C23 . . 122.5(3) ?
C21 C22 H22 . . 118.7 ?
C23 C22 H22 . . 118.7 ?
C24 C23 C22 . . 117.5(3) ?
C24 C23 C27 . . 120.5(3) ?
C22 C23 C27 . . 121.9(3) ?
C23 C24 C25 . . 122.4(3) ?
C23 C24 H24 . . 118.8 ?
C25 C24 H24 . . 118.8 ?
C24 C25 C20 . . 118.8(3) ?
C24 C25 C28 . . 119.7(3) ?
C20 C25 C28 . . 121.5(3) ?
C21 C26 H26A . . 120.(3) ?
C21 C26 H26B . . 116.(3) ?
H26A C26 H26B . . 104.(4) ?
C23 C27 H27A . . 109.5 ?
C23 C27 H27B . . 109.5 ?
H27A C27 H27B . . 109.5 ?
C23 C27 H27C . . 109.5 ?
H27A C27 H27C . . 109.5 ?
H27B C27 H27C . . 109.5 ?
C25 C28 H28A . . 119.(3) ?
C25 C28 H28B . . 111.(3) ?
H28A C28 H28B . . 108.(3) ?
C1 N1 C4 . . 107.79(16) ?
C1 N1 B1 . . 127.99(18) ?
C4 N1 B1 . . 123.28(18) ?

loop_
_geom_bond_atom_site_label_1
_geom_bond_atom_site_label_2
_geom_bond_site_symmetry_2
_geom_bond_distance
_geom_bond_publ_flag
B1 F2 . 1.364(4) ?
B1 F1 . 1.390(4) ?
B1 N1 7_575 1.549(3) ?
B1 N1 . 1.549(3) ?
C1 N1 . 1.330(3) ?
C1 C2 . 1.409(3) ?
C1 H1 . 0.94 ?
C2 C3 . 1.390(3) ?
C2 C5 . 1.469(3) ?
C3 C4 . 1.410(3) ?
C3 H3 . 0.94 ?
C4 N1 . 1.393(3) ?
C4 C19 . 1.395(2) ?
C5 C6 . 1.391(3) ?
C5 C10 . 1.407(3) ?
C6 C7 . 1.375(3) ?
C6 H6 . 0.94 ?
C7 C8 . 1.373(4) ?
C7 H7 . 0.94 ?
C8 C9 . 1.370(4) ?
C8 H8 . 0.94 ?
C9 C10 . 1.404(3) ?
C9 H9 . 0.94 ?
C10 C11 . 1.427(4) ?
C11 C12 . 1.200(4) ?
C12 C13 . 1.431(4) ?
C13 C18 . 1.375(4) ?
C13 C14 . 1.390(4) ?
C14 C15 . 1.373(5) ?
C14 H14 . 0.94 ?
C15 C16 . 1.371(5) ?
C15 H15 . 0.94 ?
C16 C17 . 1.353(5) ?
C16 H16 . 0.94 ?
C17 C18 . 1.394(5) ?
C17 H17 . 0.94 ?
C18 H18 . 0.94 ?
C19 C4 7_575 1.395(2) ?
C19 C20 . 1.493(4) ?
C20 C25 . 1.393(4) ?
C20 C21 . 1.404(4) ?
C21 C22 . 1.382(4) ?
C21 C26 . 1.496(5) ?
C22 C23 . 1.391(5) ?
C22 H22 . 0.94 ?
C23 C24 . 1.379(5) ?
C23 C27 . 1.511(5) ?
C24 C25 . 1.385(4) ?
C24 H24 . 0.94 ?
C25 C28 . 1.503(5) ?
C26 H26A . 0.90(6) ?
C26 H26B . 0.88(4) ?
C27 H27A . 0.97 ?
C27 H27B . 0.97 ?
C27 H27C . 0.97 ?
C28 H28A . 0.99(6) ?
C28 H28B . 0.94(4) ?

loop_
_geom_torsion_atom_site_label_1
_geom_torsion_atom_site_label_2
_geom_torsion_atom_site_label_3
_geom_torsion_atom_site_label_4
_geom_torsion_site_symmetry_1
_geom_torsion_site_symmetry_2
_geom_torsion_site_symmetry_3
_geom_torsion_site_symmetry_4
_geom_torsion
_geom_torsion_publ_flag
N1 C1 C2 C3 . . . . -0.6(2) ?
N1 C1 C2 C5 . . . . 176.2(2) ?
C1 C2 C3 C4 . . . . 0.9(2) ?
C5 C2 C3 C4 . . . . -175.6(2) ?
C2 C3 C4 N1 . . . . -0.9(2) ?
C2 C3 C4 C19 . . . . 175.2(2) ?
C3 C2 C5 C6 . . . . 150.4(2) ?
C1 C2 C5 C6 . . . . -25.5(3) ?
C3 C2 C5 C10 . . . . -28.0(4) ?
C1 C2 C5 C10 . . . . 156.1(2) ?
C10 C5 C6 C7 . . . . 1.4(4) ?
C2 C5 C6 C7 . . . . -177.1(2) ?
C5 C6 C7 C8 . . . . -0.4(4) ?
C6 C7 C8 C9 . . . . -1.2(5) ?
C7 C8 C9 C10 . . . . 1.8(5) ?
C8 C9 C10 C5 . . . . -0.8(4) ?
C8 C9 C10 C11 . . . . 179.8(3) ?
C6 C5 C10 C9 . . . . -0.8(3) ?
C2 C5 C10 C9 . . . . 177.6(2) ?
C6 C5 C10 C11 . . . . 178.6(2) ?
C2 C5 C10 C11 . . . . -2.9(3) ?
C18 C13 C14 C15 . . . . 0.4(4) ?
C12 C13 C14 C15 . . . . -177.5(3) ?
C13 C14 C15 C16 . . . . 0.5(5) ?
C14 C15 C16 C17 . . . . -0.8(5) ?
C15 C16 C17 C18 . . . . 0.2(6) ?
C14 C13 C18 C17 . . . . -1.0(5) ?
C12 C13 C18 C17 . . . . 176.8(3) ?
C16 C17 C18 C13 . . . . 0.8(5) ?
N1 C4 C19 C4 . . . 7_575 3.1(4) ?
C3 C4 C19 C4 . . . 7_575 -172.57(16) ?
N1 C4 C19 C20 . . . . -176.0(2) ?
C3 C4 C19 C20 . . . . 8.4(4) ?
C4 C19 C20 C25 . . . . 89.5(2) ?
C4 C19 C20 C25 7_575 . . . -89.5(2) ?
C4 C19 C20 C21 . . . . -90.5(2) ?
C4 C19 C20 C21 7_575 . . . 90.5(2) ?
C25 C20 C21 C22 . . . . 0 ?
C19 C20 C21 C22 . . . . 180.0 ?
C25 C20 C21 C26 . . . . 180.0 ?
C19 C20 C21 C26 . . . . 0 ?
C20 C21 C22 C23 . . . . 0.0000(10) ?
C26 C21 C22 C23 . . . . 180.0 ?
C21 C22 C23 C24 . . . . 0 ?
C21 C22 C23 C27 . . . . 180.0000(10) ?
C22 C23 C24 C25 . . . . 0.0000(10) ?
C27 C23 C24 C25 . . . . 180.0 ?
C23 C24 C25 C20 . . . . 0 ?
C23 C24 C25 C28 . . . . 180.0 ?
C21 C20 C25 C24 . . . . 0 ?
C19 C20 C25 C24 . . . . 180.0 ?
C21 C20 C25 C28 . . . . 180.0 ?
C19 C20 C25 C28 . . . . 0 ?
C2 C1 N1 C4 . . . . 0.0(2) ?
C2 C1 N1 B1 . . . . 169.0(2) ?
C19 C4 N1 C1 . . . . -176.0(2) ?
C3 C4 N1 C1 . . . . 0.5(2) ?
C19 C4 N1 B1 . . . . 14.3(4) ?
C3 C4 N1 B1 . . . . -169.1(2) ?
F2 B1 N1 C1 . . . . 44.5(4) ?
F1 B1 N1 C1 . . . . -77.9(3) ?
N1 B1 N1 C1 7_575 . . . 165.76(16) ?
F2 B1 N1 C4 . . . . -148.1(2) ?
F1 B1 N1 C4 . . . . 89.5(3) ?
N1 B1 N1 C4 7_575 . . . -26.8(4) ?
